data_1502745
loop_
_publ_author_name
'Sonoda, Yoriko'
'Tsuzuki, Seiji'
'Goto, Midori'
'Tohnai, Norimitsu'
'Yoshida, Masaru'

_publ_section_title
;
 Fluorescence spectroscopic properties of nitro-substituted
 diphenylpolyenes: effects of intramolecular planarization and
 intermolecular interactions in crystals.
;
_journal_issue 1
_journal_name_full 'The journal of physical chemistry. A'
_journal_page_first 172
_journal_page_last 182
_journal_paper_doi 10.1021/jp907441p
_journal_volume 114
_journal_year 2010
_chemical_formula_sum 'C18 H14 N2 O4'
_chemical_formula_weight 322.31
_chemical_name_systematic
; 
 ? 
;
_space_group_IT_number 14
_symmetry_cell_setting monoclinic
_symmetry_space_group_name_Hall '-P 2yn'
_symmetry_space_group_name_H-M 'P 1 21/n 1'
_atom_sites_solution_hydrogens geom
_atom_sites_solution_primary direct
_atom_sites_solution_secondary difmap
_audit_creation_method SHELXL-97
_cell_angle_alpha 90.00
_cell_angle_beta 90.594(2)
_cell_angle_gamma 90.00
_cell_formula_units_Z 4
_cell_length_a 19.3408(18)
_cell_length_b 3.8902(4)
_cell_length_c 20.2120(19)
_cell_measurement_reflns_used 5282
_cell_measurement_temperature 183(2)
_cell_measurement_theta_max 28.046
_cell_measurement_theta_min 2.900
_cell_volume 1520.7(3)
_computing_cell_refinement 'Bruker SMART'
_computing_data_collection 'Bruker SMART'
_computing_data_reduction 'Bruker SAINT'
_computing_molecular_graphics 'Bruker SHELXTL'
_computing_publication_material 'Bruker SHELXTL'
_computing_structure_refinement 'SHELXL-97 (Sheldrick, 1997)'
_computing_structure_solution 'SHELXS-97 (Sheldrick, 1990)'
_diffrn_ambient_temperature 183(2)
_diffrn_detector_area_resol_mean 8.366
_diffrn_measured_fraction_theta_full 0.994
_diffrn_measured_fraction_theta_max 0.914
_diffrn_measurement_device_type 'CCD area detector'
_diffrn_measurement_method 'phi and omega scans'
_diffrn_radiation_monochromator graphite
_diffrn_radiation_source 'rotating unit'
_diffrn_radiation_type MoK\a
_diffrn_radiation_wavelength 0.71073
_diffrn_reflns_av_R_equivalents 0.0268
_diffrn_reflns_av_sigmaI/netI 0.0248
_diffrn_reflns_limit_h_max 25
_diffrn_reflns_limit_h_min -22
_diffrn_reflns_limit_k_max 4
_diffrn_reflns_limit_k_min -5
_diffrn_reflns_limit_l_max 26
_diffrn_reflns_limit_l_min -25
_diffrn_reflns_number 9841
_diffrn_reflns_theta_full 26.60
_diffrn_reflns_theta_max 28.21
_diffrn_reflns_theta_min 1.46
_diffrn_standards_decay_% 0.0
_diffrn_standards_interval_time 699
_diffrn_standards_number 144
_exptl_absorpt_coefficient_mu 0.101
_exptl_absorpt_correction_T_max 0.9950
_exptl_absorpt_correction_T_min 0.8698
_exptl_absorpt_correction_type multi-scan
_exptl_absorpt_process_details sadabs
_exptl_crystal_colour yellow
_exptl_crystal_density_diffrn 1.408
_exptl_crystal_density_method 'not measured'
_exptl_crystal_description needle
_exptl_crystal_F_000 672
_exptl_crystal_size_max 0.45
_exptl_crystal_size_mid 0.07
_exptl_crystal_size_min 0.05
_refine_diff_density_max 0.239
_refine_diff_density_min -0.324
_refine_diff_density_rms 0.056
_refine_ls_extinction_method none
_refine_ls_goodness_of_fit_ref 0.929
_refine_ls_hydrogen_treatment constr
_refine_ls_matrix_type full
_refine_ls_number_parameters 217
_refine_ls_number_reflns 3419
_refine_ls_number_restraints 0
_refine_ls_restrained_S_all 0.929
_refine_ls_R_factor_all 0.0505
_refine_ls_R_factor_gt 0.0444
_refine_ls_shift/su_max 0.001
_refine_ls_shift/su_mean 0.000
_refine_ls_structure_factor_coef Fsqd
_refine_ls_weighting_details 'calc w=1/[\s^2^(Fo^2^)+(0.0968P)^2^+0.5043P] where P=(Fo^2^+2Fc^2^)/3'
_refine_ls_weighting_scheme calc
_refine_ls_wR_factor_gt 0.1347
_refine_ls_wR_factor_ref 0.1416
_reflns_number_gt 2927
_reflns_number_total 3419
_reflns_threshold_expression >2sigma(I)
_cod_data_source_file jp907441p_si_002.cif
_cod_data_source_block sono1b
_cod_depositor_comments
;
The following automatic conversions were performed:

'_symmetry_cell_setting' value 'Monoclinic' changed to 'monoclinic'
according to /home/saulius/struct/CIF-dictionaries/cif_core.dic
dictionary named 'cif_core.dic' version 2.4.2 from 2011-04-26.

Automatic conversion script
Id: cif_fix_values 1715 2011-07-08 13:25:40Z adriana 
;
_cod_original_sg_symbol_H-M P2(1)/n
_cod_database_code 1502745

loop_
_symmetry_equiv_pos_as_xyz
'x, y, z'
'-x+1/2, y+1/2, -z+1/2'
'-x, -y, -z'
'x-1/2, -y-1/2, z-1/2'

loop_
_atom_site_label
_atom_site_type_symbol
_atom_site_fract_x
_atom_site_fract_y
_atom_site_fract_z
_atom_site_U_iso_or_equiv
_atom_site_adp_type
_atom_site_occupancy
_atom_site_symmetry_multiplicity
_atom_site_calc_flag
_atom_site_refinement_flags
C1 C 0.23137(7) -0.0065(4) 0.97209(7) 0.0328(3) Uani 1 1 d .
C2 C 0.17377(7) -0.0664(4) 0.93204(9) 0.0421(4) Uani 1 1 d .
H2 H 0.1336 -0.1690 0.9501 0.051 Uiso 1 1 calc R
C3 C 0.17499(8) 0.0224(5) 0.86656(9) 0.0485(4) Uani 1 1 d .
H3 H 0.1355 -0.0144 0.8391 0.058 Uiso 1 1 calc R
C4 C 0.23432(9) 0.1665(4) 0.84063(8) 0.0470(4) Uani 1 1 d .
H4 H 0.2353 0.2316 0.7954 0.056 Uiso 1 1 calc R
C5 C 0.29231(8) 0.2162(4) 0.88042(7) 0.0383(3) Uani 1 1 d .
H5 H 0.3329 0.3093 0.8613 0.046 Uiso 1 1 calc R
C6 C 0.29304(6) 0.1337(3) 0.94787(6) 0.0299(3) Uani 1 1 d .
C7 C 0.35660(6) 0.1767(3) 0.98743(6) 0.0299(3) Uani 1 1 d .
H7 H 0.3603 0.0536 1.0279 0.036 Uiso 1 1 calc R
C8 C 0.40988(6) 0.3784(3) 0.97026(6) 0.0301(3) Uani 1 1 d .
H8 H 0.4057 0.5129 0.9312 0.036 Uiso 1 1 calc R
C9 C 0.47290(6) 0.3999(3) 1.00835(6) 0.0304(3) Uani 1 1 d .
H9 H 0.4767 0.2658 1.0475 0.036 Uiso 1 1 calc R
C10 C 0.46700(8) 0.8452(4) 0.22788(6) 0.0347(3) Uani 1 1 d .
C11 C 0.42817(9) 0.7299(4) 0.17412(7) 0.0471(4) Uani 1 1 d .
H11 H 0.4460 0.7461 0.1306 0.057 Uiso 1 1 calc R
C12 C 0.36394(11) 0.5927(5) 0.18431(9) 0.0557(5) Uani 1 1 d .
H12 H 0.3374 0.5071 0.1481 0.067 Uiso 1 1 calc R
C13 C 0.33809(9) 0.5797(4) 0.24767(10) 0.0520(4) Uani 1 1 d .
H13 H 0.2937 0.4834 0.2549 0.062 Uiso 1 1 calc R
C14 C 0.37621(8) 0.7056(4) 0.30084(8) 0.0405(3) Uani 1 1 d .
H14 H 0.3566 0.7015 0.3437 0.049 Uiso 1 1 calc R
C15 C 0.44273(7) 0.8383(3) 0.29300(6) 0.0310(3) Uani 1 1 d .
C16 C 0.48148(7) 0.9777(4) 0.34985(6) 0.0309(3) Uani 1 1 d .
H16 H 0.5172 1.1392 0.3414 0.037 Uiso 1 1 calc R
C17 C 0.46951(7) 0.8908(3) 0.41296(6) 0.0307(3) Uani 1 1 d .
H17 H 0.4353 0.7217 0.4216 0.037 Uiso 1 1 calc R
C18 C 0.50596(7) 1.0411(4) 0.46816(6) 0.0308(3) Uani 1 1 d .
H18 H 0.5405 1.2081 0.4592 0.037 Uiso 1 1 calc R
N1 N 0.22296(6) -0.0913(3) 1.04238(7) 0.0406(3) Uani 1 1 d .
N2 N 0.53651(7) 0.9703(4) 0.21339(5) 0.0409(3) Uani 1 1 d .
O1 O 0.25922(6) 0.0514(4) 1.08385(6) 0.0579(4) Uani 1 1 d .
O2 O 0.17757(7) -0.2950(4) 1.05702(7) 0.0694(4) Uani 1 1 d .
O3 O 0.58352(6) 0.9104(4) 0.25247(5) 0.0586(4) Uani 1 1 d .
O4 O 0.54506(7) 1.1268(4) 0.16151(6) 0.0624(4) Uani 1 1 d .

loop_
_atom_site_aniso_label
_atom_site_aniso_U_11
_atom_site_aniso_U_22
_atom_site_aniso_U_33
_atom_site_aniso_U_23
_atom_site_aniso_U_13
_atom_site_aniso_U_12
C1 0.0275(6) 0.0288(6) 0.0420(7) -0.0036(5) 0.0000(5) 0.0014(5)
C2 0.0269(7) 0.0356(8) 0.0636(10) -0.0088(7) -0.0046(6) -0.0006(6)
C3 0.0395(8) 0.0465(9) 0.0591(10) -0.0148(7) -0.0205(7) 0.0045(7)
C4 0.0526(9) 0.0487(9) 0.0396(8) -0.0065(7) -0.0125(7) 0.0074(7)
C5 0.0376(7) 0.0410(8) 0.0363(7) -0.0024(6) -0.0014(5) 0.0000(6)
C6 0.0263(6) 0.0273(6) 0.0360(6) -0.0041(5) -0.0006(5) 0.0013(5)
C7 0.0265(6) 0.0318(7) 0.0315(6) -0.0020(5) -0.0003(5) 0.0003(5)
C8 0.0274(6) 0.0309(7) 0.0322(6) -0.0026(5) 0.0006(5) 0.0006(5)
C9 0.0279(6) 0.0315(7) 0.0318(6) -0.0029(5) 0.0009(5) 0.0001(5)
C10 0.0431(8) 0.0335(7) 0.0275(6) -0.0009(5) -0.0058(5) 0.0120(6)
C11 0.0670(11) 0.0425(8) 0.0315(7) -0.0078(6) -0.0163(7) 0.0175(8)
C12 0.0685(11) 0.0415(9) 0.0564(10) -0.0132(7) -0.0345(9) 0.0110(8)
C13 0.0447(9) 0.0371(8) 0.0736(12) -0.0027(8) -0.0236(8) 0.0005(7)
C14 0.0383(7) 0.0384(8) 0.0446(8) 0.0018(6) -0.0055(6) 0.0020(6)
C15 0.0353(7) 0.0295(6) 0.0281(6) -0.0002(5) -0.0041(5) 0.0063(5)
C16 0.0318(6) 0.0338(7) 0.0270(6) -0.0010(5) -0.0011(5) 0.0023(5)
C17 0.0326(6) 0.0317(7) 0.0278(6) -0.0007(5) 0.0012(5) 0.0039(5)
C18 0.0316(6) 0.0335(7) 0.0272(6) -0.0017(5) 0.0008(5) 0.0034(5)
N1 0.0300(6) 0.0428(7) 0.0490(7) 0.0038(6) 0.0077(5) 0.0004(5)
N2 0.0460(7) 0.0514(8) 0.0253(5) 0.0023(5) 0.0044(5) 0.0149(6)
O1 0.0417(6) 0.0911(10) 0.0408(6) 0.0034(6) 0.0012(5) -0.0113(6)
O2 0.0640(9) 0.0703(9) 0.0744(9) 0.0075(7) 0.0205(7) -0.0279(7)
O3 0.0414(6) 0.0995(11) 0.0350(6) 0.0131(6) -0.0005(5) 0.0077(6)
O4 0.0654(8) 0.0847(10) 0.0374(6) 0.0240(6) 0.0135(5) 0.0183(7)

loop_
_atom_type_symbol
_atom_type_description
_atom_type_scat_dispersion_real
_atom_type_scat_dispersion_imag
_atom_type_scat_source
C C 0.0033 0.0016 'International Tables Vol C Tables 4.2.6.8 and 6.1.1.4'
H H 0.0000 0.0000 'International Tables Vol C Tables 4.2.6.8 and 6.1.1.4'
N N 0.0061 0.0033 'International Tables Vol C Tables 4.2.6.8 and 6.1.1.4'
O O 0.0106 0.0060 'International Tables Vol C Tables 4.2.6.8 and 6.1.1.4'

loop_
_geom_angle_atom_site_label_1
_geom_angle_atom_site_label_2
_geom_angle_atom_site_label_3
_geom_angle
_geom_angle_site_symmetry_1
C2 C1 C6 122.73(14) .
C2 C1 N1 115.43(13) .
C6 C1 N1 121.82(12) .
C3 C2 C1 119.95(14) .
C3 C2 H2 120.0 .
C1 C2 H2 120.0 .
C2 C3 C4 119.40(13) .
C2 C3 H3 120.3 .
C4 C3 H3 120.3 .
C3 C4 C5 120.35(15) .
C3 C4 H4 119.8 .
C5 C4 H4 119.8 .
C4 C5 C6 122.17(14) .
C4 C5 H5 118.9 .
C6 C5 H5 118.9 .
C1 C6 C5 115.36(12) .
C1 C6 C7 124.30(12) .
C5 C6 C7 120.24(12) .
C8 C7 C6 124.44(12) .
C8 C7 H7 117.8 .
C6 C7 H7 117.8 .
C7 C8 C9 122.95(12) .
C7 C8 H8 118.5 .
C9 C8 H8 118.5 .
C9 C9 C8 123.73(16) 3_667
C9 C9 H9 118.1 3_667
C8 C9 H9 118.1 .
C11 C10 C15 123.00(15) .
C11 C10 N2 116.20(13) .
C15 C10 N2 120.79(12) .
C12 C11 C10 119.48(16) .
C12 C11 H11 120.3 .
C10 C11 H11 120.3 .
C11 C12 C13 119.43(14) .
C11 C12 H12 120.3 .
C13 C12 H12 120.3 .
C12 C13 C14 120.77(17) .
C12 C13 H13 119.6 .
C14 C13 H13 119.6 .
C13 C14 C15 121.71(15) .
C13 C14 H14 119.1 .
C15 C14 H14 119.1 .
C14 C15 C10 115.54(12) .
C14 C15 C16 120.72(12) .
C10 C15 C16 123.64(13) .
C17 C16 C15 123.97(13) .
C17 C16 H16 118.0 .
C15 C16 H16 118.0 .
C16 C17 C18 123.16(13) .
C16 C17 H17 118.4 .
C18 C17 H17 118.4 .
C18 C18 C17 123.84(17) 3_676
C18 C18 H18 118.1 3_676
C17 C18 H18 118.1 .
O1 N1 O2 122.55(14) .
O1 N1 C1 119.55(12) .
O2 N1 C1 117.84(13) .
O3 N2 O4 122.85(14) .
O3 N2 C10 119.15(12) .
O4 N2 C10 117.99(12) .

loop_
_geom_bond_atom_site_label_1
_geom_bond_atom_site_label_2
_geom_bond_distance
_geom_bond_site_symmetry_2
C1 C2 1.3899(19) .
C1 C6 1.4043(19) .
C1 N1 1.4692(19) .
C2 C3 1.368(2) .
C2 H2 0.9500 .
C3 C4 1.385(3) .
C3 H3 0.9500 .
C4 C5 1.387(2) .
C4 H4 0.9500 .
C5 C6 1.400(2) .
C5 H5 0.9500 .
C6 C7 1.4691(17) .
C7 C8 1.3437(18) .
C7 H7 0.9500 .
C8 C9 1.4374(18) .
C8 H8 0.9500 .
C9 C9 1.351(3) 3_667
C9 H9 0.9500 .
C10 C11 1.3890(19) .
C10 C15 1.4022(18) .
C10 N2 1.462(2) .
C11 C12 1.370(3) .
C11 H11 0.9500 .
C12 C13 1.380(3) .
C12 H12 0.9500 .
C13 C14 1.386(2) .
C13 H13 0.9500 .
C14 C15 1.397(2) .
C14 H14 0.9500 .
C15 C16 1.4691(17) .
C16 C17 1.3421(18) .
C16 H16 0.9500 .
C17 C18 1.4379(18) .
C17 H17 0.9500 .
C18 C18 1.348(3) 3_676
C18 H18 0.9500 .
N1 O1 1.2207(18) .
N1 O2 1.2212(17) .
N2 O3 1.2206(16) .
N2 O4 1.2252(16) .

loop_
_geom_torsion_atom_site_label_1
_geom_torsion_atom_site_label_2
_geom_torsion_atom_site_label_3
_geom_torsion_atom_site_label_4
_geom_torsion
_geom_torsion_site_symmetry_4
C6 C1 C2 C3 -2.1(2) .
N1 C1 C2 C3 176.28(14) .
C1 C2 C3 C4 1.1(2) .
C2 C3 C4 C5 0.8(3) .
C3 C4 C5 C6 -1.8(2) .
C2 C1 C6 C5 1.2(2) .
N1 C1 C6 C5 -177.13(13) .
C2 C1 C6 C7 -175.19(13) .
N1 C1 C6 C7 6.5(2) .
C4 C5 C6 C1 0.8(2) .
C4 C5 C6 C7 177.32(14) .
C1 C6 C7 C8 -163.92(13) .
C5 C6 C7 C8 19.9(2) .
C6 C7 C8 C9 -176.47(12) .
C7 C8 C9 C9 179.67(16) 3_667
C15 C10 C11 C12 -2.0(2) .
N2 C10 C11 C12 176.67(14) .
C10 C11 C12 C13 1.7(2) .
C11 C12 C13 C14 0.4(2) .
C12 C13 C14 C15 -2.3(2) .
C13 C14 C15 C10 2.0(2) .
C13 C14 C15 C16 178.55(14) .
C11 C10 C15 C14 0.2(2) .
N2 C10 C15 C14 -178.47(13) .
C11 C10 C15 C16 -176.28(13) .
N2 C10 C15 C16 5.1(2) .
C14 C15 C16 C17 23.4(2) .
C10 C15 C16 C17 -160.32(13) .
C15 C16 C17 C18 -177.21(12) .
C16 C17 C18 C18 179.32(16) 3_676
C2 C1 N1 O1 -155.63(14) .
C6 C1 N1 O1 22.8(2) .
C2 C1 N1 O2 21.7(2) .
C6 C1 N1 O2 -159.90(14) .
C11 C10 N2 O3 -142.61(15) .
C15 C10 N2 O3 36.1(2) .
C11 C10 N2 O4 36.2(2) .
C15 C10 N2 O4 -145.09(15) .
